data_2006635
loop_
_publ_author_name
'Powell, Madison'
'Bailey, Rosa D.'
'Eagle, Cassandra T.'
'Schimek, George L.'
'Hanks, T. W.'
'Pennington, William T.'

_publ_contact_author
;
      William T. Pennington
      Department of Chemistry
      Clemson University
      Clemson, SC 29634-1905
      U.S.A.
;
_publ_section_title
;
 Dicarbonyl(\h^5^-cyclopentadienyl)(pyrrolyl-<i>N</i>)iron(II)
;
_journal_issue 11
_journal_name_full 'Acta Crystallographica Section C'
_journal_page_first 1611
_journal_page_last 1613
_journal_paper_doi 10.1107/S0108270197008718
_journal_volume 53
_journal_year 1997
_chemical_formula_iupac '[Fe (C5 H5) (C4 H4 N) (C O)2]'
_chemical_formula_sum 'C11 H9 Fe N O2'
_chemical_formula_weight 243.04
_chemical_name_systematic Dicarbonyl(\h^5^-cyclopentadienyl)(\h^1^-pyrrolyl)iron(II)
_space_group_IT_number 14
_symmetry_cell_setting monoclinic
_symmetry_space_group_name_Hall '-P 2yn'
_symmetry_space_group_name_H-M 'P 1 21/n 1'
_atom_type_scat_source 'Cromer & Waber (1974)'
_audit_creation_method 'manual editing of form.cif'
_cell_angle_alpha 90
_cell_angle_beta 95.5(4)
_cell_angle_gamma 90
_cell_formula_units_Z 4
_cell_length_a 8.309(5)
_cell_length_b 11.420(4)
_cell_length_c 10.766(4)
_cell_measurement_reflns_used 24
_cell_measurement_temperature 148
_cell_measurement_theta_max 8.58
_cell_measurement_theta_min 4.68
_cell_volume 1016.9(11)
_computing_cell_refinement 'MSC/AFC Diffractometer Control Software'
_computing_data_collection
;
MSC/AFC Diffractometer Control Software (Molecular
Structure Corporation, 1988)
;
_computing_data_reduction 'SHELXTL-Plus (Sheldrick, 1991)'
_computing_molecular_graphics SHELXTL-Plus
_computing_structure_refinement SHELXTL-Plus
_computing_structure_solution SHELXTL-Plus
_diffrn_ambient_temperature 148
_diffrn_measurement_device 'Rigaku AFC-7 diffractometer'
_diffrn_measurement_method \w--2\q
_diffrn_radiation_monochromator graphite
_diffrn_radiation_source '18 kW rotating anode'
_diffrn_radiation_type 'Mo K\a'
_diffrn_radiation_wavelength 0.71073
_diffrn_reflns_av_R_equivalents 0.017
_diffrn_reflns_limit_h_max 9
_diffrn_reflns_limit_h_min 0
_diffrn_reflns_limit_k_max 13
_diffrn_reflns_limit_k_min 0
_diffrn_reflns_limit_l_max 12
_diffrn_reflns_limit_l_min -12
_diffrn_reflns_number 2025
_diffrn_reflns_theta_max 25.00
_diffrn_reflns_theta_min 1.75
_diffrn_standards_decay_% -3.2
_diffrn_standards_interval_count 100
_diffrn_standards_number 3
_exptl_absorpt_coefficient_mu 1.46
_exptl_absorpt_correction_T_max 0.77
_exptl_absorpt_correction_T_min 0.66
_exptl_absorpt_correction_type 'empirical via \y scans (Sheldrick, 1991)'
_exptl_crystal_colour purple
_exptl_crystal_density_diffrn 1.587
_exptl_crystal_density_method 'not measured'
_exptl_crystal_description parallelepiped
_exptl_crystal_F_000 496
_exptl_crystal_size_max 0.28
_exptl_crystal_size_mid 0.26
_exptl_crystal_size_min 0.18
_refine_diff_density_max 0.51
_refine_diff_density_min -0.38
_refine_ls_extinction_method none
_refine_ls_goodness_of_fit_obs 1.12
_refine_ls_hydrogen_treatment 'H-atom positional parameters and U's refined'
_refine_ls_matrix_type full
_refine_ls_number_constraints 0
_refine_ls_number_parameters 172
_refine_ls_number_reflns 1300
_refine_ls_number_restraints 0
_refine_ls_R_factor_all 0.0592
_refine_ls_R_factor_obs .032
_refine_ls_shift/esd_max 0.001
_refine_ls_shift/esd_mean 0.000
_refine_ls_structure_factor_coef F
_refine_ls_weighting_details 'w = 1/[\s^2^(F)+0.0005F^2^]'
_refine_ls_weighting_scheme calc
_refine_ls_wR_factor_all 0.0418
_refine_ls_wR_factor_obs .0383
_reflns_number_observed 1300
_reflns_number_total 1786
_reflns_observed_criterion F>4\s(F)
_cod_data_source_file bk1322.cif
_cod_data_source_block BD0628
_cod_depositor_comments
;
The following automatic conversions were performed:

'_refine_ls_weighting_scheme' value '1/[\s^2^(F)+0.0005F^2^]' was
changed to 'calc'. New tag '_refine_ls_weighting_details' was
created. The value of the new tag was set to 'w =
1/[\s^2^(F)+0.0005F^2^]'.

Automatic conversion script
Id: cif_fix_values 3143 2015-03-26 13:38:13Z robertas 
;
_cod_original_cell_volume 1017.0(7)
_cod_original_sg_symbol_H-M 'P 21/n'
_cod_original_formula_sum 'C11 H9 Fe1 N1 O2'
_cod_database_code 2006635

loop_
_symmetry_equiv_pos_as_xyz
'  +x,  +y,  +z'
'  -x+0.5,  +y+0.5,  -z+0.5'
'  -x,  -y,  -z'
'  +x+0.5,  -y+0.5,  z+0.5'

loop_
_atom_site_aniso_label
_atom_site_aniso_U_11
_atom_site_aniso_U_22
_atom_site_aniso_U_33
_atom_site_aniso_U_12
_atom_site_aniso_U_13
_atom_site_aniso_U_23
_atom_site_aniso_type_symbol
Fe(1) .0210(10) .0250(10) .0190(10) .0030(10) -.0020(10) .0010(10) Fe
O(1) .047(2) .034(2) .046(2) .0150(10) -.0050(10) -.0040(10) O
O(2) .062(2) .057(2) .029(2) .000(2) .0140(10) .0100(10) O
N(1) .024(2) .029(2) .0220(10) .0020(10) -.0030(10) .0020(10) N
C(1) .025(2) .031(2) .027(2) -.001(2) -.0030(10) .003(2) C
C(2) .033(2) .031(2) .032(2) .003(2) -.003(2) .003(2) C
C(3) .034(2) .037(2) .018(2) -.005(2) .004(2) -.001(2) C
C(4) .030(2) .045(2) .029(2) -.013(2) .003(2) .002(2) C
C(5) .046(2) .032(2) .027(2) -.006(2) -.005(2) .000(2) C
C(6) .034(2) .033(2) .030(2) .006(2) -.005(2) -.006(2) C
C(7) .036(2) .047(2) .019(2) .010(2) -.003(2) .005(2) C
C(8) .038(2) .027(2) .029(2) .001(2) -.007(2) .008(2) C
C(9) .033(2) .033(2) .030(2) .016(2) -.008(2) -.003(2) C
C(10) .023(2) .043(2) .031(2) .009(2) -.005(2) -.001(2) C
C(11) .035(2) .036(2) .024(2) .005(2) -.012(2) -.007(2) C

loop_
_atom_site_label
_atom_site_fract_x
_atom_site_fract_y
_atom_site_fract_z
_atom_site_U_iso_or_equiv
_atom_site_thermal_displace_type
_atom_site_calc_flag
_atom_site_refinement_flags
Fe(1) .21160(10) .68950(10) .35330(10) .0220(10) Uani d .
O(1) .0589(3) .9130(2) .3986(3) .0430(10) Uani d .
O(2) .3160(4) .7494(3) .1104(3) .0490(10) Uani d .
N(1) .0149(3) .6160(2) .2732(2) .0250(10) Uani d .
C(1) .1146(4) .8249(3) .3790(3) .0280(10) Uani d .
C(2) .2736(4) .7271(3) .2052(3) .0320(10) Uani d .
C(3) -.1417(5) .6424(3) .2907(3) .0300(10) Uani d .
C(4) -.2450(5) .5716(4) .2170(3) .0350(10) Uani d .
C(5) -.1490(5) .4973(4) .1521(3) .0350(10) Uani d .
C(6) .0092(5) .5266(3) .1894(3) .0330(10) Uani d .
C(7) .2391(5) .6391(4) .5430(3) .0340(10) Uani d .
C(8) .2458(5) .5396(3) .4682(3) .0320(10) Uani d .
C(9) .3747(5) .5522(3) .3929(3) .0330(10) Uani d .
C(10) .4498(5) .6606(3) .4246(3) .0330(10) Uani d .
C(11) .3669(5) .7155(3) .5157(3) .0320(10) Uani d .
H(1) -.167(4) .703(3) .343(3) .022(9) Uiso d .
H(2) -.357(5) .572(3) .209(4) .043(12) Uiso d .
H(3) -.175(5) .441(4) .093(4) .047(12) Uiso d .
H(4) .110(5) .496(3) .162(3) .032(10) Uiso d .
H(5) .164(5) .652(4) .601(4) .055(13) Uiso d .
H(6) .181(5) .479(4) .465(4) .040(12) Uiso d .
H(7) .403(4) .502(3) .333(3) .037(11) Uiso d .
H(8) .529(5) .693(3) .391(3) .032(11) Uiso d .
H(9) .389(4) .784(3) .553(3) .015(8) Uiso d .

loop_
_geom_angle_atom_site_label_1
_geom_angle_atom_site_label_2
_geom_angle_atom_site_label_3
_geom_angle
_geom_angle_publ_flag
N(1) Fe(1) C(1) 94.00(10) yes
N(1) Fe(1) C(2) 90.50(10) yes
C(1) Fe(1) C(2) 96.0(2) yes
N(1) Fe(1) C(7) 108.50(10) no
C(1) Fe(1) C(7) 95.5(2) no
C(2) Fe(1) C(7) 157.0(2) no
N(1) Fe(1) C(8) 88.30(10) no
C(1) Fe(1) C(8) 130.6(2) no
C(2) Fe(1) C(8) 133.4(2) no
C(7) Fe(1) C(8) 38.6(2) no
N(1) Fe(1) C(9) 105.40(10) no
C(1) Fe(1) C(9) 156.30(10) no
C(2) Fe(1) C(9) 97.3(2) no
C(7) Fe(1) C(9) 65.8(2) no
C(8) Fe(1) C(9) 39.2(2) no
N(1) Fe(1) C(10) 144.80(10) no
C(1) Fe(1) C(10) 120.7(2) no
C(2) Fe(1) C(10) 91.3(2) no
C(7) Fe(1) C(10) 65.7(2) no
C(8) Fe(1) C(10) 65.5(2) no
C(9) Fe(1) C(10) 39.60(10) no
N(1) Fe(1) C(11) 148.10(10) no
C(1) Fe(1) C(11) 90.0(2) no
C(2) Fe(1) C(11) 120.5(2) no
C(7) Fe(1) C(11) 39.6(2) no
C(8) Fe(1) C(11) 65.70(10) no
C(9) Fe(1) C(11) 66.40(10) no
C(10) Fe(1) C(11) 39.2(2) no
Fe(1) N(1) C(3) 127.5(2) yes
Fe(1) N(1) C(6) 126.0(2) yes
C(3) N(1) C(6) 106.5(3) yes
Fe(1) C(1) O(1) 176.9(3) yes
Fe(1) C(2) O(2) 178.5(3) yes
N(1) C(3) C(4) 109.9(3) yes
N(1) C(3) H(1) 122(2) no
C(4) C(3) H(1) 128(2) no
C(3) C(4) C(5) 106.9(4) yes
C(3) C(4) H(2) 128(2) no
C(5) C(4) H(2) 125(2) no
C(4) C(5) C(6) 106.4(3) yes
C(4) C(5) H(3) 131(3) no
C(6) C(5) H(3) 122(3) no
N(1) C(6) C(5) 110.3(3) yes
N(1) C(6) H(4) 120(2) no
C(5) C(6) H(4) 130(2) no
Fe(1) C(7) C(8) 70.8(2) no
Fe(1) C(7) C(11) 69.4(2) no
C(8) C(7) C(11) 107.9(3) yes
Fe(1) C(7) H(5) 126(3) no
C(8) C(7) H(5) 125(3) no
C(11) C(7) H(5) 127(3) no
Fe(1) C(8) C(7) 70.6(2) no
Fe(1) C(8) C(9) 69.4(2) no
C(7) C(8) C(9) 108.8(3) yes
Fe(1) C(8) H(6) 125(2) no
C(7) C(8) H(6) 127(3) no
C(9) C(8) H(6) 124(3) no
Fe(1) C(9) C(8) 71.4(2) no
Fe(1) C(9) C(10) 69.8(2) no
C(8) C(9) C(10) 107.0(3) yes
Fe(1) C(9) H(7) 123(2) no
C(8) C(9) H(7) 127(2) no
C(10) C(9) H(7) 126(2) no
Fe(1) C(10) C(9) 70.6(2) no
Fe(1) C(10) C(11) 70.9(2) no
C(9) C(10) C(11) 109.0(4) yes
Fe(1) C(10) H(8) 121(2) no
C(9) C(10) H(8) 128(2) no
C(11) C(10) H(8) 123(2) no
Fe(1) C(11) C(7) 70.9(2) no
Fe(1) C(11) C(10) 69.9(2) no
C(7) C(11) C(10) 107.2(3) yes
Fe(1) C(11) H(9) 126(2) no
C(7) C(11) H(9) 125(2) no
C(10) C(11) H(9) 128(2) no

loop_
_geom_bond_atom_site_label_1
_geom_bond_atom_site_label_2
_geom_bond_distance
_geom_bond_publ_flag
Fe(1) N(1) 1.962(3) yes
Fe(1) C(1) 1.777(4) yes
Fe(1) C(2) 1.774(4) yes
Fe(1) C(7) 2.113(4) yes
Fe(1) C(8) 2.116(4) yes
Fe(1) C(9) 2.090(4) yes
Fe(1) C(10) 2.079(4) yes
Fe(1) C(11) 2.093(3) yes
O(1) C(1) 1.136(4) yes
O(2) C(2) 1.141(5) yes
N(1) C(3) 1.367(5) yes
N(1) C(6) 1.361(5) yes
C(3) C(4) 1.375(5) yes
C(3) H(1) .92(3) no
C(4) C(5) 1.396(6) yes
C(4) H(2) .92(4) no
C(5) C(6) 1.379(6) yes
C(5) H(3) .92(4) no
C(6) H(4) .98(4) no
C(7) C(8) 1.398(5) yes
C(7) C(11) 1.426(6) yes
C(7) H(5) .94(5) no
C(8) C(9) 1.410(6) yes
C(8) H(6) .87(4) no
C(9) C(10) 1.413(5) yes
C(9) H(7) .91(4) no
C(10) C(11) 1.400(6) yes
C(10) H(8) .87(4) no
C(11) H(9) .89(3) no
